data_4103983
loop_
_publ_author_name
'Andrea De\'ak'
'T\"unde Tunyogi'
'G\'abor P\'alink\'as'

_publ_contact_author_address
; Institute of Structural Chemistry,
  Chemical Research Center of the Hungarian Academy of Sciences,
  H-1525 Budapest,
  P.O.Box 17,
  Hungary
;
_publ_contact_author_email deak@chemres.hu
_publ_contact_author_fax 00-36-1-438-1143
_publ_contact_author_name 'Andrea De\'ak'
_publ_contact_author_phone 00-36-1-438-1161/327
_publ_section_title
;
 Synthesis and Structure of a Cyanoaurate-Based Organotin Polymer
 Exhibiting Unusual Ion-Exchange Properties
;
_journal_name_full 'Journal of the American Chemical Society'
_journal_page_first 2815
_journal_page_last 2817
_journal_paper_doi 10.1021/ja809067t
_journal_volume 131
_journal_year 2009
_chemical_formula_moiety 'C5 H9 Au N2 Sn'
_chemical_formula_sum 'C5 H9 Au N2 Sn'
_chemical_formula_weight 412.80
_chemical_name_systematic
;
 ?
;
_space_group_IT_number 43
_symmetry_cell_setting orthorhombic
_symmetry_space_group_name_Hall 'F 2 -2d'
_symmetry_space_group_name_H-M 'F d d 2'
_atom_sites_solution_hydrogens geom
_atom_sites_solution_primary direct
_atom_sites_solution_secondary difmap
_audit_creation_method SHELXL-97
_cell_angle_alpha 90.00
_cell_angle_beta 90.00
_cell_angle_gamma 90.00
_cell_formula_units_Z 32
_cell_length_a 10.8568(14)
_cell_length_b 18.625(3)
_cell_length_c 40.746(18)
_cell_measurement_reflns_used 13498
_cell_measurement_temperature 295(2)
_cell_measurement_theta_max 35.6295
_cell_measurement_theta_min 2.1874
_cell_volume 8239(4)
_computing_cell_refinement 'CrystalClear (Rigaku/MSC Inc., 2005)'
_computing_data_collection 'CrystalClear (Rigaku/MSC Inc., 2005)'
_computing_data_reduction 'CrystalClear (Rigaku/MSC Inc., 2005)'
_computing_molecular_graphics 'PLATON (Spek, 2003)'
_computing_publication_material 'WinGX (Farrugia, 1999), PLATON (Spek, 2003)'
_computing_structure_refinement 'SHELXL-97 (Sheldrick, 1997)'
_computing_structure_solution 'SIR92 (Altomare <i>et al.</i>, 1994)'
_diffrn_ambient_temperature 295(2)
_diffrn_measured_fraction_theta_full 0.999
_diffrn_measured_fraction_theta_max 0.999
_diffrn_measurement_device_type 'R Axis Rapid'
_diffrn_measurement_method 'phi and omega scans'
_diffrn_radiation_type MoK\a
_diffrn_radiation_wavelength 0.71073
_diffrn_reflns_av_R_equivalents 0.0597
_diffrn_reflns_av_sigmaI/netI 0.0600
_diffrn_reflns_limit_h_max 12
_diffrn_reflns_limit_h_min -12
_diffrn_reflns_limit_k_max 22
_diffrn_reflns_limit_k_min -22
_diffrn_reflns_limit_l_max 44
_diffrn_reflns_limit_l_min -48
_diffrn_reflns_number 14800
_diffrn_reflns_theta_full 25.02
_diffrn_reflns_theta_max 25.02
_diffrn_reflns_theta_min 2.23
_exptl_absorpt_coefficient_mu 16.589
_exptl_absorpt_correction_T_max 0.1614
_exptl_absorpt_correction_T_min 0.0378
_exptl_absorpt_correction_type multi-scan
_exptl_crystal_colour colorless
_exptl_crystal_density_diffrn 2.662
_exptl_crystal_density_method 'not measured'
_exptl_crystal_description plate
_exptl_crystal_F_000 5824
_exptl_crystal_size_max 0.38
_exptl_crystal_size_mid 0.19
_exptl_crystal_size_min 0.11
_refine_diff_density_max 0.932
_refine_diff_density_min -0.901
_refine_diff_density_rms 0.152
_refine_ls_abs_structure_details 'Flack H D (1983), Acta Cryst. A39, 876-881'
_refine_ls_abs_structure_Flack 0.070(11)
_refine_ls_extinction_method none
_refine_ls_goodness_of_fit_ref 1.179
_refine_ls_hydrogen_treatment constr
_refine_ls_matrix_type full
_refine_ls_number_parameters 162
_refine_ls_number_reflns 3510
_refine_ls_number_restraints 2
_refine_ls_restrained_S_all 1.179
_refine_ls_R_factor_all 0.0501
_refine_ls_R_factor_gt 0.0450
_refine_ls_shift/su_max 0.000
_refine_ls_shift/su_mean 0.000
_refine_ls_structure_factor_coef Fsqd
_refine_ls_weighting_details 'calc w=1/[\s^2^(Fo^2^)+(0.0187P)^2^+17.1564P] where P=(Fo^2^+2Fc^2^)/3'
_refine_ls_weighting_scheme calc
_refine_ls_wR_factor_gt 0.0922
_refine_ls_wR_factor_ref 0.0951
_reflns_number_gt 3252
_reflns_number_total 3510
_reflns_threshold_expression >2sigma(I)
_cod_data_source_file ja809067t_si_002.cif
_cod_data_source_block complex1
_cod_database_code 4103983

loop_
_symmetry_equiv_pos_as_xyz
'x, y, z'
'-x, -y, z'
'-x+1/4, y+1/4, z+1/4'
'x+1/4, -y+1/4, z+1/4'
'x, y+1/2, z+1/2'
'-x, -y+1/2, z+1/2'
'-x+1/4, y+3/4, z+3/4'
'x+1/4, -y+3/4, z+3/4'
'x+1/2, y, z+1/2'
'-x+1/2, -y, z+1/2'
'-x+3/4, y+1/4, z+3/4'
'x+3/4, -y+1/4, z+3/4'
'x+1/2, y+1/2, z'
'-x+1/2, -y+1/2, z'
'-x+3/4, y+3/4, z+1/4'
'x+3/4, -y+3/4, z+1/4'

loop_
_atom_site_label
_atom_site_type_symbol
_atom_site_fract_x
_atom_site_fract_y
_atom_site_fract_z
_atom_site_U_iso_or_equiv
_atom_site_adp_type
_atom_site_occupancy
_atom_site_symmetry_multiplicity
_atom_site_calc_flag
_atom_site_refinement_flags
Au1 Au 0.58494(7) 0.42251(3) 0.81538(2) 0.0758(2) Uani 1 1 d .
C1 C 0.642(2) 0.4384(11) 0.7697(6) 0.095(6) Uani 1 1 d .
N1 N 0.671(2) 0.4447(10) 0.7442(5) 0.113(7) Uani 1 1 d .
C2 C 0.533(2) 0.3960(11) 0.8612(6) 0.088(5) Uani 1 1 d .
N2 N 0.5112(19) 0.3793(11) 0.8872(5) 0.105(6) Uani 1 1 d .
Sn1 Sn 0.72740(12) 0.41043(7) 0.69007(3) 0.0738(3) Uani 1 1 d .
C5 C 0.591(3) 0.3283(11) 0.6939(7) 0.138(12) Uani 1 1 d .
H5A H 0.5125 0.3470 0.6870 0.208 Uiso 1 1 calc R
H5B H 0.5851 0.3124 0.7162 0.208 Uiso 1 1 calc R
H5C H 0.6132 0.2886 0.6801 0.208 Uiso 1 1 calc R
C6 C 0.681(3) 0.5133(10) 0.6726(7) 0.108(7) Uani 1 1 d .
H6A H 0.5945 0.5149 0.6676 0.162 Uiso 1 1 calc R
H6B H 0.7273 0.5234 0.6531 0.162 Uiso 1 1 calc R
H6C H 0.6996 0.5484 0.6891 0.162 Uiso 1 1 calc R
C7 C 0.9107(19) 0.3920(13) 0.7028(7) 0.115(8) Uani 1 1 d .
H7A H 0.9199 0.3434 0.7102 0.172 Uiso 1 1 calc R
H7B H 0.9343 0.4243 0.7200 0.172 Uiso 1 1 calc R
H7C H 0.9622 0.3998 0.6840 0.172 Uiso 1 1 calc R
Au2 Au 0.7500 0.2500 0.85896(3) 0.0754(3) Uani 1 2 d S
C3 C 0.846(2) 0.3382(8) 0.8583(6) 0.096(7) Uani 1 1 d .
N3 N 0.907(2) 0.3862(8) 0.8580(7) 0.172(13) Uani 1 1 d .
Sn2 Sn 1.0000 0.5000 0.85899(8) 0.1043(8) Uani 1 2 d SD
C8 C 1.177(5) 0.452(3) 0.852(3) 0.62(11) Uani 1 1 d .
H8A H 1.2132 0.4427 0.8734 0.937 Uiso 1 1 calc R
H8B H 1.2289 0.4845 0.8402 0.937 Uiso 1 1 calc R
H8C H 1.1682 0.4081 0.8404 0.937 Uiso 1 1 calc R
C9 C 1.0000 0.5000 0.8085(5) 0.62(11) Uani 1 2 d SD
H9A H 0.9240 0.5200 0.8007 0.937 Uiso 0.50 1 calc PR
H9B H 1.0083 0.4516 0.8007 0.937 Uiso 0.50 1 calc PR
H9C H 1.0677 0.5284 0.8007 0.937 Uiso 0.50 1 calc PR
Au3 Au 0.7500 0.2500 0.78230(3) 0.0745(3) Uani 1 2 d S
C4 C 0.5698(19) 0.2415(10) 0.7811(7) 0.097(7) Uani 1 1 d .
N4 N 0.4638(11) 0.2352(9) 0.7818(6) 0.093(5) Uani 1 1 d .
Sn3 Sn 0.2500 0.2500 0.78055(5) 0.0638(4) Uani 1 2 d S
C10 C 0.2500 0.2500 0.8339(10) 0.138(15) Uani 1 2 d S
H10A H 0.2612 0.2982 0.8418 0.208 Uiso 0.50 1 calc PR
H10B H 0.3159 0.2203 0.8418 0.208 Uiso 0.50 1 calc PR
H10C H 0.1728 0.2316 0.8418 0.208 Uiso 0.50 1 calc PR
C11 C 0.272(2) 0.3449(13) 0.7558(7) 0.115(8) Uani 1 1 d .
H11A H 0.2807 0.3834 0.7712 0.172 Uiso 1 1 calc R
H11B H 0.2007 0.3534 0.7423 0.172 Uiso 1 1 calc R
H11C H 0.3438 0.3422 0.7422 0.172 Uiso 1 1 calc R

loop_
_atom_site_aniso_label
_atom_site_aniso_U_11
_atom_site_aniso_U_22
_atom_site_aniso_U_33
_atom_site_aniso_U_23
_atom_site_aniso_U_13
_atom_site_aniso_U_12
Au1 0.0935(5) 0.0878(4) 0.0461(3) -0.0006(3) 0.0087(3) -0.0048(3)
C1 0.115(16) 0.091(12) 0.080(16) 0.023(10) 0.042(12) 0.013(12)
N1 0.17(2) 0.116(13) 0.056(11) 0.004(9) 0.034(12) -0.002(12)
C2 0.088(13) 0.104(13) 0.070(14) -0.026(11) 0.019(11) 0.008(10)
N2 0.126(15) 0.131(14) 0.059(11) 0.010(10) 0.034(10) 0.025(12)
Sn1 0.0889(8) 0.0831(6) 0.0494(6) -0.0001(5) 0.0124(6) -0.0068(6)
C5 0.20(3) 0.096(14) 0.12(2) -0.014(13) 0.06(2) -0.078(17)
C6 0.14(2) 0.083(12) 0.099(17) 0.017(11) 0.012(16) -0.005(13)
C7 0.089(14) 0.113(15) 0.14(2) 0.016(15) 0.039(15) 0.002(12)
Au2 0.0742(6) 0.0451(4) 0.1069(8) 0.000 0.000 -0.0219(4)
C3 0.119(16) 0.056(9) 0.113(18) 0.005(9) -0.033(14) -0.028(10)
N3 0.19(2) 0.055(9) 0.27(3) 0.013(14) -0.07(2) -0.083(12)
Sn2 0.0797(12) 0.0532(8) 0.180(3) 0.000 0.000 -0.0289(8)
C8 0.20(5) 0.14(3) 1.5(3) -0.06(9) 0.12(12) -0.05(3)
C9 0.20(5) 0.14(3) 1.5(3) -0.06(9) 0.12(12) -0.05(3)
Au3 0.0353(4) 0.0940(6) 0.0942(7) 0.000 0.000 -0.0028(4)
C4 0.079(13) 0.082(11) 0.130(19) 0.000(11) -0.052(14) -0.013(9)
N4 0.028(6) 0.112(11) 0.140(16) 0.002(11) -0.025(10) -0.006(6)
Sn3 0.0375(6) 0.0839(9) 0.0701(9) 0.000 0.000 -0.0062(7)
C10 0.12(3) 0.20(4) 0.10(3) 0.000 0.000 -0.03(3)
C11 0.104(16) 0.118(16) 0.12(2) 0.024(15) 0.019(15) -0.041(13)

loop_
_atom_type_symbol
_atom_type_description
_atom_type_scat_dispersion_real
_atom_type_scat_dispersion_imag
_atom_type_scat_source
C C 0.0033 0.0016 'International Tables Vol C Tables 4.2.6.8 and 6.1.1.4'
H H 0.0000 0.0000 'International Tables Vol C Tables 4.2.6.8 and 6.1.1.4'
N N 0.0061 0.0033 'International Tables Vol C Tables 4.2.6.8 and 6.1.1.4'
Sn Sn -0.6537 1.4246 'International Tables Vol C Tables 4.2.6.8 and 6.1.1.4'
Au Au -2.0133 8.8022 'International Tables Vol C Tables 4.2.6.8 and 6.1.1.4'

loop_
_geom_angle_atom_site_label_1
_geom_angle_atom_site_label_2
_geom_angle_atom_site_label_3
_geom_angle
_geom_angle_site_symmetry_1
_geom_angle_site_symmetry_3
C1 Au1 C2 174.2(8) . .
N1 C1 Au1 177(2) . .
C1 N1 Sn1 158.3(19) . .
N2 C2 Au1 175(2) . .
C2 N2 Sn1 176.2(18) . 16_455
C7 Sn1 C6 117.6(11) . .
C7 Sn1 C5 121.8(11) . .
C6 Sn1 C5 120.6(12) . .
C7 Sn1 N2 91.6(10) . 8_554
C6 Sn1 N2 90.8(9) . 8_554
C5 Sn1 N2 87.0(9) . 8_554
C7 Sn1 N1 93.3(10) . .
C6 Sn1 N1 90.5(8) . .
C5 Sn1 N1 86.9(9) . .
N2 Sn1 N1 173.6(8) 8_554 .
Sn1 C5 H5A 109.5 . .
Sn1 C5 H5B 109.5 . .
H5A C5 H5B 109.5 . .
Sn1 C5 H5C 109.5 . .
H5A C5 H5C 109.5 . .
H5B C5 H5C 109.5 . .
Sn1 C6 H6A 109.5 . .
Sn1 C6 H6B 109.5 . .
H6A C6 H6B 109.5 . .
Sn1 C6 H6C 109.5 . .
H6A C6 H6C 109.5 . .
H6B C6 H6C 109.5 . .
Sn1 C7 H7A 109.5 . .
Sn1 C7 H7B 109.5 . .
H7A C7 H7B 109.5 . .
Sn1 C7 H7C 109.5 . .
H7A C7 H7C 109.5 . .
H7B C7 H7C 109.5 . .
C3 Au2 C3 178.3(15) . 14_655
C3 Au2 Au3 89.2(7) . .
C3 Au2 Au3 89.2(7) 14_655 .
N3 C3 Au2 176(2) . .
C3 N3 Sn2 169(2) . .
C9 Sn2 C8 83(4) . 2_765
C9 Sn2 C8 83(4) . .
C8 Sn2 C8 165(7) 2_765 .
C9 Sn2 N3 89.0(8) . 2_765
C8 Sn2 N3 90.4(15) 2_765 2_765
C8 Sn2 N3 89.4(15) . 2_765
C9 Sn2 N3 89.0(8) . .
C8 Sn2 N3 89.4(15) 2_765 .
C8 Sn2 N3 90.4(15) . .
N3 Sn2 N3 178.1(15) 2_765 .
Sn2 C8 H8A 109.5 . .
Sn2 C8 H8B 109.5 . .
H8A C8 H8B 109.5 . .
Sn2 C8 H8C 109.5 . .
H8A C8 H8C 109.5 . .
H8B C8 H8C 109.5 . .
Sn2 C9 H9A 109.5 . .
Sn2 C9 H9B 109.5 . .
H9A C9 H9B 109.5 . .
Sn2 C9 H9C 109.5 . .
H9A C9 H9C 109.5 . .
H9B C9 H9C 109.5 . .
C4 Au3 C4 177.1(17) . 14_655
C4 Au3 Au2 91.4(8) . .
C4 Au3 Au2 91.4(8) 14_655 .
N4 C4 Au3 177(2) . .
C4 N4 Sn3 167.1(16) . .
C11 Sn3 C11 120.9(17) 14 .
C11 Sn3 C10 119.5(8) 14 .
C11 Sn3 C10 119.5(8) . .
C11 Sn3 N4 89.9(8) 14 14
C11 Sn3 N4 91.3(9) . 14
C10 Sn3 N4 88.7(6) . 14
C11 Sn3 N4 91.3(9) 14 .
C11 Sn3 N4 89.9(8) . .
C10 Sn3 N4 88.7(6) . .
N4 Sn3 N4 177.4(11) 14 .
Sn3 C10 H10A 109.5 . .
Sn3 C10 H10B 109.5 . .
H10A C10 H10B 109.5 . .
Sn3 C10 H10C 109.5 . .
H10A C10 H10C 109.5 . .
H10B C10 H10C 109.5 . .
Sn3 C11 H11A 109.5 . .
Sn3 C11 H11B 109.5 . .
H11A C11 H11B 109.5 . .
Sn3 C11 H11C 109.5 . .
H11A C11 H11C 109.5 . .
H11B C11 H11C 109.5 . .

loop_
_geom_bond_atom_site_label_1
_geom_bond_atom_site_label_2
_geom_bond_distance
_geom_bond_site_symmetry_2
Au1 C1 1.98(2) .
Au1 C2 2.01(2) .
C1 N1 1.09(2) .
N1 Sn1 2.377(18) .
C2 N2 1.13(3) .
N2 Sn1 2.308(19) 16_455
Sn1 C7 2.08(2) .
Sn1 C6 2.105(19) .
Sn1 C5 2.14(2) .
Sn1 N2 2.308(19) 8_554
C5 H5A 0.9600 .
C5 H5B 0.9600 .
C5 H5C 0.9600 .
C6 H6A 0.9600 .
C6 H6B 0.9600 .
C6 H6C 0.9600 .
C7 H7A 0.9600 .
C7 H7B 0.9600 .
C7 H7C 0.9600 .
Au2 C3 1.947(16) .
Au2 C3 1.947(16) 14_655
Au2 Au3 3.124(2) .
C3 N3 1.11(2) .
N3 Sn2 2.346(12) .
Sn2 C9 2.06(2) .
Sn2 C8 2.13(6) 2_765
Sn2 C8 2.13(6) .
Sn2 N3 2.346(12) 2_765
C8 H8A 0.9600 .
C8 H8B 0.9600 .
C8 H8C 0.9600 .
C9 H9A 0.9600 .
C9 H9B 0.9600 .
C9 H9C 0.9600 .
Au3 C4 1.96(2) .
Au3 C4 1.96(2) 14_655
C4 N4 1.16(2) .
N4 Sn3 2.338(12) .
Sn3 C11 2.05(2) 14
Sn3 C11 2.05(2) .
Sn3 C10 2.18(4) .
Sn3 N4 2.338(12) 14
C10 H10A 0.9600 .
C10 H10B 0.9600 .
C10 H10C 0.9600 .
C11 H11A 0.9600 .
C11 H11B 0.9600 .
C11 H11C 0.9600 .
